data_7122766
loop_
_publ_author_name
'Mamidala, Ramesh'
'Pandey, Vipin Kumar'
'RIT, ARNAB'

_publ_section_title
;
 AgSbF6-Catalyzed anti-Markovnikov Hydroboration of Terminal Alkynes
;
_journal_name_full 'Chemical Communications'
_journal_paper_doi 10.1039/C8CC07499B
_journal_year 2018
_chemical_formula_moiety 'C18 H27 B O2'
_chemical_formula_sum 'C18 H27 B O2'
_chemical_formula_weight 286.21
_space_group_crystal_system monoclinic
_space_group_IT_number 14
_space_group_name_Hall '-P 2yn'
_space_group_name_H-M_alt 'P 1 21/n 1'
_symmetry_space_group_name_Hall '-P 2yn'
_symmetry_space_group_name_H-M 'P 1 21/n 1'
_atom_sites_solution_hydrogens geom
_audit_creation_method SHELXL-2014/7
_audit_update_record
;
2018-08-22 deposited with the CCDC.
2018-12-21 downloaded from the CCDC.
;
_cell_angle_alpha 90
_cell_angle_beta 95.868(3)
_cell_angle_gamma 90
_cell_formula_units_Z 12
_cell_length_a 9.4277(7)
_cell_length_b 16.8208(17)
_cell_length_c 33.332(3)
_cell_measurement_reflns_used 6650
_cell_measurement_temperature 296(2)
_cell_measurement_theta_max 24.66
_cell_measurement_theta_min 2.42
_cell_volume 5258.1(8)
_computing_cell_refinement 'Bruker SAINT'
_computing_data_collection 'Bruker APEX2'
_computing_data_reduction 'Bruker SAINT'
_computing_molecular_graphics 'Bruker SHELXTL'
_computing_publication_material 'Bruker SHELXTL'
_computing_structure_refinement 'SHELXL-2014/7 (Sheldrick, 2014)'
_computing_structure_solution 'SHELXS-97 (Sheldrick 2008)'
_diffrn_ambient_temperature 296(2)
_diffrn_measured_fraction_theta_full 0.998
_diffrn_measured_fraction_theta_max 0.998
_diffrn_measurement_device_type 'Bruker APEX-II CCD'
_diffrn_measurement_method '\f and \w scans'
_diffrn_radiation_type MoK\a
_diffrn_radiation_wavelength 0.71073
_diffrn_reflns_av_R_equivalents 0.0561
_diffrn_reflns_av_unetI/netI 0.0750
_diffrn_reflns_Laue_measured_fraction_full 0.998
_diffrn_reflns_Laue_measured_fraction_max 0.998
_diffrn_reflns_limit_h_max 8
_diffrn_reflns_limit_h_min -11
_diffrn_reflns_limit_k_max 19
_diffrn_reflns_limit_k_min -20
_diffrn_reflns_limit_l_max 39
_diffrn_reflns_limit_l_min -39
_diffrn_reflns_number 28583
_diffrn_reflns_point_group_measured_fraction_full 0.998
_diffrn_reflns_point_group_measured_fraction_max 0.998
_diffrn_reflns_theta_full 24.999
_diffrn_reflns_theta_max 24.999
_diffrn_reflns_theta_min 1.357
_exptl_absorpt_coefficient_mu 0.067
_exptl_absorpt_correction_T_max 0.993
_exptl_absorpt_correction_T_min 0.983
_exptl_absorpt_correction_type multi-scan
_exptl_absorpt_process_details 'SADABS V2014/5(Bruker AXS.Inc)'
_exptl_crystal_colour colourless
_exptl_crystal_density_diffrn 1.085
_exptl_crystal_description Rectangular
_exptl_crystal_F_000 1872
_exptl_crystal_size_max 0.250
_exptl_crystal_size_mid 0.220
_exptl_crystal_size_min 0.100
_refine_diff_density_max 0.787
_refine_diff_density_min -0.392
_refine_diff_density_rms 0.077
_refine_ls_goodness_of_fit_ref 1.064
_refine_ls_hydrogen_treatment constr
_refine_ls_matrix_type full
_refine_ls_number_parameters 590
_refine_ls_number_reflns 9239
_refine_ls_number_restraints 0
_refine_ls_restrained_S_all 1.064
_refine_ls_R_factor_all 0.1746
_refine_ls_R_factor_gt 0.1203
_refine_ls_shift/su_max 0.000
_refine_ls_shift/su_mean 0.000
_refine_ls_structure_factor_coef Fsqd
_refine_ls_weighting_details 'w=1/[\s^2^(Fo^2^)+(0.1207P)^2^+18.3356P] where P=(Fo^2^+2Fc^2^)/3'
_refine_ls_weighting_scheme calc
_refine_ls_wR_factor_gt 0.3141
_refine_ls_wR_factor_ref 0.3471
_reflns_Friedel_coverage 0.000
_reflns_number_gt 5470
_reflns_number_total 9239
_reflns_threshold_expression 'I > 2\s(I)'
_cod_data_source_file c8cc07499b2.cif
_cod_data_source_block 1
_cod_original_cell_volume 5258.2(9)
_cod_database_code 7122766
_shelx_shelxl_version_number 2014/7
_shelx_space_group_comment
; 
The symmetry employed for this shelxl refinement is uniquely defined 
by the following loop, which should always be used as a source of 
symmetry information in preference to the above space-group names. 
They are only intended as comments. 
;
_shelx_estimated_absorpt_t_min 0.983
_shelx_estimated_absorpt_t_max 0.993

loop_
_space_group_symop_operation_xyz
'x, y, z'
'-x+1/2, y+1/2, -z+1/2'
'-x, -y, -z'
'x-1/2, -y-1/2, z-1/2'

loop_
_atom_site_label
_atom_site_type_symbol
_atom_site_fract_x
_atom_site_fract_y
_atom_site_fract_z
_atom_site_U_iso_or_equiv
_atom_site_adp_type
_atom_site_occupancy
_atom_site_site_symmetry_order
_atom_site_calc_flag
_atom_site_refinement_flags_posn
_atom_site_refinement_flags_adp
B1 B 0.7530(7) 0.1564(4) 0.1013(2) 0.0453(16) Uani 1 1 d . .
B2 B 0.2043(7) 0.4851(4) 0.2590(3) 0.0517(18) Uani 1 1 d . .
B3 B 0.6950(9) 0.6579(4) 0.1076(2) 0.0528(18) Uani 1 1 d . .
C1 C 1.0976(6) 0.0984(4) 0.1397(2) 0.0630(19) Uani 1 1 d . .
H1A H 1.1276 0.1488 0.1299 0.094 Uiso 1 1 calc R U
H1B H 1.1597 0.0573 0.1318 0.094 Uiso 1 1 calc R U
H1C H 1.1013 0.1000 0.1686 0.094 Uiso 1 1 calc R U
C2 C 0.9473(6) 0.0815(3) 0.12203(17) 0.0416(13) Uani 1 1 d . .
C3 C 0.8934(7) 0.0073(4) 0.1418(2) 0.0609(18) Uani 1 1 d . .
H3A H 0.9031 0.0141 0.1706 0.091 Uiso 1 1 calc R U
H3B H 0.9482 -0.0379 0.1350 0.091 Uiso 1 1 calc R U
H3C H 0.7948 -0.0010 0.1324 0.091 Uiso 1 1 calc R U
C4 C 0.9215(5) 0.0796(3) 0.07526(17) 0.0426(13) Uani 1 1 d . .
C5 C 1.0233(7) 0.1340(4) 0.0560(2) 0.0670(19) Uani 1 1 d . .
H5A H 0.9950 0.1376 0.0275 0.100 Uiso 1 1 calc R U
H5B H 1.1182 0.1128 0.0603 0.100 Uiso 1 1 calc R U
H5C H 1.0211 0.1859 0.0678 0.100 Uiso 1 1 calc R U
C6 C 0.9219(7) -0.0027(4) 0.0570(2) 0.0624(18) Uani 1 1 d . .
H6A H 0.8461 -0.0336 0.0663 0.094 Uiso 1 1 calc R U
H6B H 1.0116 -0.0281 0.0650 0.094 Uiso 1 1 calc R U
H6C H 0.9084 0.0012 0.0282 0.094 Uiso 1 1 calc R U
C7 C 0.6187(6) 0.2090(3) 0.10439(19) 0.0497(15) Uani 1 1 d . .
H7 H 0.6058 0.2308 0.1294 0.060 Uiso 1 1 calc R U
C8 C 0.5229(6) 0.2246(4) 0.07430(19) 0.0497(15) Uani 1 1 d . .
H8 H 0.5393 0.2036 0.0494 0.060 Uiso 1 1 calc R U
C9 C 0.3916(5) 0.2717(3) 0.07545(17) 0.0400(13) Uani 1 1 d . .
C10 C 0.3139(6) 0.2960(4) 0.03982(18) 0.0518(16) Uani 1 1 d . .
H10 H 0.3468 0.2828 0.0153 0.062 Uiso 1 1 calc R U
C11 C 0.1893(6) 0.3390(4) 0.03988(17) 0.0467(14) Uani 1 1 d . .
H11 H 0.1412 0.3544 0.0154 0.056 Uiso 1 1 calc R U
C12 C 0.1334(5) 0.3600(3) 0.07541(16) 0.0364(12) Uani 1 1 d . .
C13 C 0.2121(6) 0.3362(4) 0.11089(17) 0.0450(14) Uani 1 1 d . .
H13 H 0.1800 0.3501 0.1354 0.054 Uiso 1 1 calc R U
C14 C 0.3357(6) 0.2927(4) 0.11108(18) 0.0481(15) Uani 1 1 d . .
H14 H 0.3832 0.2768 0.1356 0.058 Uiso 1 1 calc R U
C15 C -0.0052(6) 0.4060(3) 0.07527(17) 0.0417(13) Uani 1 1 d . .
C16 C -0.1096(9) 0.3843(7) 0.0393(3) 0.126(5) Uani 1 1 d . .
H16A H -0.1983 0.4113 0.0412 0.189 Uiso 1 1 calc R U
H16B H -0.1254 0.3279 0.0391 0.189 Uiso 1 1 calc R U
H16C H -0.0711 0.3998 0.0149 0.189 Uiso 1 1 calc R U
C17 C 0.0266(9) 0.4906(5) 0.0764(5) 0.163(6) Uani 1 1 d . .
H17A H 0.0977 0.5015 0.0985 0.244 Uiso 1 1 calc R U
H17B H -0.0586 0.5199 0.0801 0.244 Uiso 1 1 calc R U
H17C H 0.0615 0.5063 0.0516 0.244 Uiso 1 1 calc R U
C18 C -0.0831(8) 0.3842(7) 0.1119(3) 0.118(4) Uani 1 1 d . .
H18A H -0.0397 0.4116 0.1353 0.178 Uiso 1 1 calc R U
H18B H -0.0768 0.3279 0.1164 0.178 Uiso 1 1 calc R U
H18C H -0.1814 0.3995 0.1071 0.178 Uiso 1 1 calc R U
C19 C 0.0108(13) 0.6349(6) 0.2935(3) 0.126(4) Uani 1 1 d . .
H19A H -0.0182 0.6258 0.3199 0.190 Uiso 1 1 calc R U
H19B H -0.0569 0.6692 0.2786 0.190 Uiso 1 1 calc R U
H19C H 0.1031 0.6596 0.2959 0.190 Uiso 1 1 calc R U
C20 C 0.0175(6) 0.5581(4) 0.2721(2) 0.0519(16) Uani 1 1 d . .
C21 C -0.1081(9) 0.5040(6) 0.2798(3) 0.105(3) Uani 1 1 d . .
H21A H -0.0963 0.4530 0.2676 0.157 Uiso 1 1 calc R U
H21B H -0.1957 0.5276 0.2684 0.157 Uiso 1 1 calc R U
H21C H -0.1108 0.4975 0.3084 0.157 Uiso 1 1 calc R U
C22 C 0.0928(11) 0.6427(5) 0.2139(3) 0.110(3) Uani 1 1 d . .
H22A H 0.1789 0.6543 0.2309 0.166 Uiso 1 1 calc R U
H22B H 0.0248 0.6844 0.2163 0.166 Uiso 1 1 calc R U
H22C H 0.1135 0.6387 0.1864 0.166 Uiso 1 1 calc R U
C23 C 0.0312(5) 0.5641(3) 0.2269(2) 0.0493(15) Uani 1 1 d . .
C24 C -0.1017(8) 0.5490(6) 0.1983(3) 0.095(3) Uani 1 1 d . .
H24A H -0.0782 0.5517 0.1710 0.143 Uiso 1 1 calc R U
H24B H -0.1723 0.5885 0.2024 0.143 Uiso 1 1 calc R U
H24C H -0.1388 0.4972 0.2034 0.143 Uiso 1 1 calc R U
C25 C 0.3415(6) 0.4328(4) 0.2656(2) 0.0530(16) Uani 1 1 d . .
H25 H 0.3719 0.4182 0.2920 0.064 Uiso 1 1 calc R U
C26 C 0.4164(6) 0.4080(3) 0.2380(2) 0.0511(16) Uani 1 1 d . .
H26 H 0.3786 0.4193 0.2117 0.061 Uiso 1 1 calc R U
C27 C 0.5536(5) 0.3641(3) 0.24142(18) 0.0381(13) Uani 1 1 d . .
C28 C 0.6223(5) 0.3392(3) 0.27785(18) 0.0451(14) Uani 1 1 d . .
H28 H 0.5791 0.3475 0.3013 0.054 Uiso 1 1 calc R U
C29 C 0.7551(5) 0.3017(3) 0.28027(16) 0.0386(13) Uani 1 1 d . .
H29 H 0.7976 0.2849 0.3052 0.046 Uiso 1 1 calc R U
C30 C 0.8247(5) 0.2891(3) 0.24612(14) 0.0271(11) Uani 1 1 d . .
C31 C 0.7513(5) 0.3117(3) 0.20979(16) 0.0393(13) Uani 1 1 d . .
H31 H 0.7918 0.3017 0.1860 0.047 Uiso 1 1 calc R U
C32 C 0.6193(6) 0.3487(3) 0.20783(18) 0.0445(14) Uani 1 1 d . .
H32 H 0.5743 0.3633 0.1828 0.053 Uiso 1 1 calc R U
C33 C 0.9532(6) 0.1597(3) 0.24965(18) 0.0435(14) Uani 1 1 d . .
H33A H 1.0450 0.1346 0.2511 0.065 Uiso 1 1 calc R U
H33B H 0.8968 0.1432 0.2255 0.065 Uiso 1 1 calc R U
H33C H 0.9061 0.1447 0.2727 0.065 Uiso 1 1 calc R U
C34 C 0.9721(5) 0.2505(3) 0.24916(14) 0.0289(11) Uani 1 1 d . .
C35 C 1.0621(5) 0.2775(3) 0.28724(16) 0.0404(13) Uani 1 1 d . .
H35A H 1.0660 0.3345 0.2879 0.061 Uiso 1 1 calc R U
H35B H 1.1569 0.2566 0.2874 0.061 Uiso 1 1 calc R U
H35C H 1.0203 0.2585 0.3105 0.061 Uiso 1 1 calc R U
C36 C 1.0511(5) 0.2732(3) 0.21282(16) 0.0406(13) Uani 1 1 d . .
H36A H 1.0546 0.3301 0.2106 0.061 Uiso 1 1 calc R U
H36B H 1.0018 0.2514 0.1887 0.061 Uiso 1 1 calc R U
H36C H 1.1464 0.2524 0.2165 0.061 Uiso 1 1 calc R U
C37 C 0.5345(10) 0.5229(5) 0.1456(2) 0.087(3) Uani 1 1 d . .
H37A H 0.6235 0.5015 0.1390 0.130 Uiso 1 1 calc R U
H37B H 0.4615 0.4832 0.1411 0.130 Uiso 1 1 calc R U
H37C H 0.5435 0.5384 0.1735 0.130 Uiso 1 1 calc R U
C38 C 0.4948(6) 0.5949(3) 0.11936(17) 0.0451(14) Uani 1 1 d . .
C39 C 0.3523(7) 0.6280(6) 0.1274(3) 0.104(4) Uani 1 1 d . .
H39A H 0.3488 0.6335 0.1559 0.156 Uiso 1 1 calc R U
H39B H 0.2782 0.5926 0.1166 0.156 Uiso 1 1 calc R U
H39C H 0.3390 0.6791 0.1147 0.156 Uiso 1 1 calc R U
C40 C 0.5018(10) 0.4952(4) 0.0622(2) 0.081(2) Uani 1 1 d . .
H40A H 0.5272 0.4897 0.0351 0.122 Uiso 1 1 calc R U
H40B H 0.4049 0.4784 0.0631 0.122 Uiso 1 1 calc R U
H40C H 0.5638 0.4629 0.0801 0.122 Uiso 1 1 calc R U
C41 C 0.5168(6) 0.5816(4) 0.07507(18) 0.0498(15) Uani 1 1 d . .
C42 C 0.4206(10) 0.6320(5) 0.0458(3) 0.096(3) Uani 1 1 d . .
H42A H 0.4584 0.6333 0.0201 0.143 Uiso 1 1 calc R U
H42B H 0.4162 0.6851 0.0561 0.143 Uiso 1 1 calc R U
H42C H 0.3266 0.6095 0.0426 0.143 Uiso 1 1 calc R U
C43 C 0.8338(7) 0.7105(4) 0.1124(2) 0.0576(17) Uani 1 1 d . .
H43 H 0.8601 0.7342 0.1373 0.069 Uiso 1 1 calc R U
C44 C 0.9113(7) 0.7220(4) 0.0842(2) 0.0569(17) Uani 1 1 d . .
H44 H 0.8830 0.6954 0.0602 0.068 Uiso 1 1 calc R U
C45 C 1.0411(5) 0.7719(3) 0.08374(18) 0.0435(14) Uani 1 1 d . .
C46 C 1.1116(5) 0.8096(3) 0.11728(17) 0.0410(13) Uani 1 1 d . .
H46 H 1.0757 0.8047 0.1421 0.049 Uiso 1 1 calc R U
C47 C 1.2341(5) 0.8542(3) 0.11457(17) 0.0416(13) Uani 1 1 d . .
H47 H 1.2784 0.8787 0.1375 0.050 Uiso 1 1 calc R U
C48 C 1.2913(5) 0.8628(3) 0.07812(17) 0.0397(13) Uani 1 1 d . .
C49 C 1.2199(6) 0.8267(4) 0.04474(18) 0.0487(15) Uani 1 1 d . .
H49 H 1.2550 0.8320 0.0198 0.058 Uiso 1 1 calc R U
C50 C 1.0977(6) 0.7830(4) 0.04761(18) 0.0497(15) Uani 1 1 d . .
H50 H 1.0519 0.7602 0.0244 0.060 Uiso 1 1 calc R U
C51 C 1.4294(6) 0.9098(4) 0.07517(18) 0.0464(14) Uani 1 1 d . .
C52 C 1.5444(9) 0.8743(7) 0.1070(4) 0.132(5) Uani 1 1 d . .
H52A H 1.6314 0.9039 0.1069 0.198 Uiso 1 1 calc R U
H52B H 1.5613 0.8197 0.1005 0.198 Uiso 1 1 calc R U
H52C H 1.5114 0.8773 0.1333 0.198 Uiso 1 1 calc R U
C53 C 1.4112(12) 0.9909(6) 0.0807(7) 0.267(12) Uani 1 1 d . .
H53A H 1.4996 1.0139 0.0920 0.401 Uiso 1 1 calc R U
H53B H 1.3397 0.9994 0.0988 0.401 Uiso 1 1 calc R U
H53C H 1.3816 1.0155 0.0552 0.401 Uiso 1 1 calc R U
C54 C 1.4964(11) 0.8931(8) 0.0376(4) 0.148(5) Uani 1 1 d . .
H54A H 1.4331 0.9095 0.0147 0.222 Uiso 1 1 calc R U
H54B H 1.5148 0.8371 0.0357 0.222 Uiso 1 1 calc R U
H54C H 1.5845 0.9218 0.0380 0.222 Uiso 1 1 calc R U
O1 O 0.8542(4) 0.1461(2) 0.13261(12) 0.0481(10) Uani 1 1 d . .
O2 O 0.7782(4) 0.1137(3) 0.06788(12) 0.0534(11) Uani 1 1 d . .
O3 O 0.1382(5) 0.5036(3) 0.22099(15) 0.0691(14) Uani 1 1 d . .
O4 O 0.1413(4) 0.5146(3) 0.28870(15) 0.0705(14) Uani 1 1 d . .
O5 O 0.6636(5) 0.6090(3) 0.07395(15) 0.0773(15) Uani 1 1 d . .
O6 O 0.6001(4) 0.6551(3) 0.13308(14) 0.0591(12) Uani 1 1 d . .

loop_
_atom_site_aniso_label
_atom_site_aniso_U_11
_atom_site_aniso_U_22
_atom_site_aniso_U_33
_atom_site_aniso_U_23
_atom_site_aniso_U_13
_atom_site_aniso_U_12
B1 0.041(3) 0.044(4) 0.051(4) 0.001(3) 0.007(3) 0.003(3)
B2 0.034(3) 0.045(4) 0.074(5) 0.005(4) -0.004(3) 0.000(3)
B3 0.071(5) 0.038(4) 0.049(4) -0.006(3) -0.001(4) -0.002(3)
C1 0.043(3) 0.081(5) 0.062(4) -0.013(4) -0.006(3) 0.016(3)
C2 0.037(3) 0.039(3) 0.049(3) -0.003(3) 0.003(2) 0.008(2)
C3 0.067(4) 0.058(4) 0.061(4) 0.011(3) 0.021(3) 0.011(3)
C4 0.033(3) 0.049(3) 0.046(3) -0.002(3) 0.005(2) 0.008(3)
C5 0.067(4) 0.065(5) 0.071(5) 0.020(4) 0.017(4) 0.005(4)
C6 0.063(4) 0.057(4) 0.066(4) -0.017(3) 0.005(3) 0.005(3)
C7 0.050(3) 0.045(3) 0.054(4) -0.005(3) 0.002(3) 0.005(3)
C8 0.042(3) 0.053(4) 0.053(4) -0.007(3) 0.001(3) 0.008(3)
C9 0.037(3) 0.036(3) 0.048(3) -0.002(3) 0.007(3) 0.002(2)
C10 0.046(3) 0.069(4) 0.041(3) -0.005(3) 0.009(3) 0.014(3)
C11 0.043(3) 0.058(4) 0.038(3) -0.006(3) -0.001(2) 0.010(3)
C12 0.038(3) 0.031(3) 0.040(3) 0.001(2) 0.002(2) -0.002(2)
C13 0.037(3) 0.064(4) 0.034(3) 0.003(3) 0.003(2) 0.008(3)
C14 0.041(3) 0.060(4) 0.042(3) 0.009(3) -0.001(3) 0.008(3)
C15 0.036(3) 0.045(3) 0.043(3) 0.000(3) 0.002(2) 0.010(2)
C16 0.069(5) 0.200(11) 0.100(7) -0.070(7) -0.041(5) 0.070(7)
C17 0.058(5) 0.047(5) 0.38(2) -0.007(8) 0.023(8) 0.014(4)
C18 0.060(5) 0.202(12) 0.099(7) 0.040(7) 0.041(5) 0.059(6)
C19 0.177(11) 0.093(7) 0.103(7) -0.054(6) -0.014(7) 0.061(7)
C20 0.037(3) 0.043(3) 0.076(5) -0.001(3) 0.008(3) 0.020(3)
C21 0.070(5) 0.113(7) 0.134(8) 0.066(6) 0.029(5) 0.021(5)
C22 0.123(8) 0.065(5) 0.150(9) 0.030(6) 0.049(7) 0.006(5)
C23 0.028(3) 0.041(3) 0.080(5) -0.010(3) 0.011(3) 0.012(2)
C24 0.071(5) 0.123(8) 0.091(6) -0.035(6) 0.005(4) 0.006(5)
C25 0.041(3) 0.046(4) 0.072(4) -0.004(3) 0.009(3) 0.002(3)
C26 0.036(3) 0.032(3) 0.088(5) 0.009(3) 0.023(3) 0.005(2)
C27 0.029(3) 0.026(3) 0.060(4) 0.007(2) 0.009(3) 0.006(2)
C28 0.035(3) 0.053(4) 0.051(4) -0.001(3) 0.022(3) 0.008(3)
C29 0.035(3) 0.044(3) 0.037(3) 0.005(2) 0.008(2) 0.009(2)
C30 0.026(2) 0.020(2) 0.036(3) 0.001(2) 0.004(2) 0.0009(19)
C31 0.036(3) 0.044(3) 0.038(3) -0.002(2) 0.008(2) 0.009(2)
C32 0.038(3) 0.045(3) 0.050(4) 0.008(3) 0.000(3) 0.011(3)
C33 0.038(3) 0.024(3) 0.068(4) 0.000(3) 0.004(3) 0.006(2)
C34 0.026(2) 0.024(2) 0.037(3) 0.000(2) 0.003(2) 0.002(2)
C35 0.028(3) 0.045(3) 0.047(3) -0.003(3) -0.002(2) 0.008(2)
C36 0.027(3) 0.050(3) 0.046(3) 0.001(3) 0.010(2) 0.006(2)
C37 0.129(7) 0.073(5) 0.057(5) 0.010(4) -0.002(5) -0.039(5)
C38 0.040(3) 0.046(3) 0.048(3) -0.012(3) 0.000(3) -0.016(3)
C39 0.050(4) 0.135(8) 0.130(8) -0.089(7) 0.020(4) -0.016(5)
C40 0.120(7) 0.061(5) 0.067(5) -0.021(4) 0.029(5) 0.002(4)
C41 0.047(3) 0.050(4) 0.052(4) 0.001(3) 0.003(3) -0.005(3)
C42 0.110(7) 0.095(6) 0.076(6) 0.031(5) -0.013(5) 0.006(5)
C43 0.062(4) 0.063(4) 0.048(4) -0.008(3) 0.007(3) 0.004(3)
C44 0.054(4) 0.053(4) 0.065(4) 0.013(3) 0.010(3) 0.001(3)
C45 0.032(3) 0.038(3) 0.060(4) 0.010(3) -0.002(3) -0.001(2)
C46 0.038(3) 0.046(3) 0.041(3) 0.006(3) 0.013(2) 0.005(3)
C47 0.035(3) 0.044(3) 0.046(3) 0.002(3) 0.005(2) -0.004(2)
C48 0.036(3) 0.036(3) 0.046(3) 0.005(3) 0.002(2) -0.002(2)
C49 0.048(3) 0.056(4) 0.042(3) -0.001(3) 0.005(3) -0.010(3)
C50 0.050(3) 0.050(4) 0.048(4) 0.000(3) -0.001(3) -0.012(3)
C51 0.039(3) 0.050(4) 0.051(4) 0.001(3) 0.009(3) -0.015(3)
C52 0.061(5) 0.147(10) 0.182(11) 0.059(8) -0.021(6) -0.041(6)
C53 0.109(9) 0.054(6) 0.67(4) -0.058(12) 0.195(16) -0.039(6)
C54 0.096(7) 0.197(13) 0.164(11) -0.062(9) 0.078(7) -0.073(8)
O1 0.044(2) 0.049(2) 0.051(2) -0.0095(19) 0.0045(18) 0.0145(18)
O2 0.038(2) 0.067(3) 0.055(3) -0.008(2) -0.0012(18) 0.015(2)
O3 0.060(3) 0.062(3) 0.092(4) 0.005(3) 0.041(3) 0.024(2)
O4 0.047(2) 0.075(3) 0.085(3) -0.026(3) -0.014(2) 0.031(2)
O5 0.057(3) 0.100(4) 0.081(4) 0.008(3) 0.033(2) -0.008(3)
O6 0.044(2) 0.058(3) 0.074(3) -0.012(2) 0.002(2) -0.020(2)

loop_
_atom_type_symbol
_atom_type_description
_atom_type_scat_dispersion_real
_atom_type_scat_dispersion_imag
_atom_type_scat_source
C C 0.0033 0.0016 'International Tables Vol C Tables 4.2.6.8 and 6.1.1.4'
H H 0.0000 0.0000 'International Tables Vol C Tables 4.2.6.8 and 6.1.1.4'
B B 0.0013 0.0007 'International Tables Vol C Tables 4.2.6.8 and 6.1.1.4'
O O 0.0106 0.0060 'International Tables Vol C Tables 4.2.6.8 and 6.1.1.4'

loop_
_geom_angle_atom_site_label_1
_geom_angle_atom_site_label_2
_geom_angle_atom_site_label_3
_geom_angle
O1 B1 O2 113.2(5)
O1 B1 C7 122.5(6)
O2 B1 C7 124.2(5)
O4 B2 O3 114.3(5)
O4 B2 C25 122.9(6)
O3 B2 C25 122.8(7)
O6 B3 O5 113.6(6)
O6 B3 C43 125.1(6)
O5 B3 C43 121.3(6)
C2 C1 H1A 109.5
C2 C1 H1B 109.5
H1A C1 H1B 109.5
C2 C1 H1C 109.5
H1A C1 H1C 109.5
H1B C1 H1C 109.5
O1 C2 C1 109.2(5)
O1 C2 C3 105.6(4)
C1 C2 C3 109.2(5)
O1 C2 C4 102.8(4)
C1 C2 C4 116.2(5)
C3 C2 C4 113.1(5)
C2 C3 H3A 109.5
C2 C3 H3B 109.5
H3A C3 H3B 109.5
C2 C3 H3C 109.5
H3A C3 H3C 109.5
H3B C3 H3C 109.5
O2 C4 C6 109.3(5)
O2 C4 C5 107.8(5)
C6 C4 C5 110.7(5)
O2 C4 C2 102.0(4)
C6 C4 C2 114.6(5)
C5 C4 C2 111.8(5)
C4 C5 H5A 109.5
C4 C5 H5B 109.5
H5A C5 H5B 109.5
C4 C5 H5C 109.5
H5A C5 H5C 109.5
H5B C5 H5C 109.5
C4 C6 H6A 109.5
C4 C6 H6B 109.5
H6A C6 H6B 109.5
C4 C6 H6C 109.5
H6A C6 H6C 109.5
H6B C6 H6C 109.5
C8 C7 B1 124.5(6)
C8 C7 H7 117.7
B1 C7 H7 117.7
C7 C8 C9 127.2(6)
C7 C8 H8 116.4
C9 C8 H8 116.4
C10 C9 C14 116.2(5)
C10 C9 C8 120.4(5)
C14 C9 C8 123.4(5)
C11 C10 C9 121.8(5)
C11 C10 H10 119.1
C9 C10 H10 119.1
C10 C11 C12 122.1(5)
C10 C11 H11 118.9
C12 C11 H11 118.9
C13 C12 C11 115.8(5)
C13 C12 C15 122.3(5)
C11 C12 C15 121.9(5)
C14 C13 C12 122.4(5)
C14 C13 H13 118.8
C12 C13 H13 118.8
C13 C14 C9 121.7(5)
C13 C14 H14 119.2
C9 C14 H14 119.2
C17 C15 C16 111.9(8)
C17 C15 C12 108.9(5)
C16 C15 C12 111.6(5)
C17 C15 C18 109.1(8)
C16 C15 C18 104.3(7)
C12 C15 C18 111.0(5)
C15 C16 H16A 109.5
C15 C16 H16B 109.5
H16A C16 H16B 109.5
C15 C16 H16C 109.5
H16A C16 H16C 109.5
H16B C16 H16C 109.5
C15 C17 H17A 109.5
C15 C17 H17B 109.5
H17A C17 H17B 109.5
C15 C17 H17C 109.5
H17A C17 H17C 109.5
H17B C17 H17C 109.5
C15 C18 H18A 109.5
C15 C18 H18B 109.5
H18A C18 H18B 109.5
C15 C18 H18C 109.5
H18A C18 H18C 109.5
H18B C18 H18C 109.5
C20 C19 H19A 109.5
C20 C19 H19B 109.5
H19A C19 H19B 109.5
C20 C19 H19C 109.5
H19A C19 H19C 109.5
H19B C19 H19C 109.5
O4 C20 C19 109.3(6)
O4 C20 C23 105.4(4)
C19 C20 C23 115.5(6)
O4 C20 C21 104.0(5)
C19 C20 C21 111.4(7)
C23 C20 C21 110.5(6)
C20 C21 H21A 109.5
C20 C21 H21B 109.5
H21A C21 H21B 109.5
C20 C21 H21C 109.5
H21A C21 H21C 109.5
H21B C21 H21C 109.5
C23 C22 H22A 109.5
C23 C22 H22B 109.5
H22A C22 H22B 109.5
C23 C22 H22C 109.5
H22A C22 H22C 109.5
H22B C22 H22C 109.5
O3 C23 C24 109.6(5)
O3 C23 C22 106.0(5)
C24 C23 C22 106.3(7)
O3 C23 C20 102.5(5)
C24 C23 C20 117.5(5)
C22 C23 C20 114.3(6)
C23 C24 H24A 109.5
C23 C24 H24B 109.5
H24A C24 H24B 109.5
C23 C24 H24C 109.5
H24A C24 H24C 109.5
H24B C24 H24C 109.5
C26 C25 B2 126.2(7)
C26 C25 H25 116.9
B2 C25 H25 116.9
C25 C26 C27 130.1(7)
C25 C26 H26 114.9
C27 C26 H26 114.9
C32 C27 C28 117.0(5)
C32 C27 C26 119.9(5)
C28 C27 C26 123.1(5)
C27 C28 C29 121.7(5)
C27 C28 H28 119.2
C29 C28 H28 119.2
C30 C29 C28 121.2(5)
C30 C29 H29 119.4
C28 C29 H29 119.4
C31 C30 C29 116.1(4)
C31 C30 C34 123.0(4)
C29 C30 C34 120.9(4)
C30 C31 C32 122.0(5)
C30 C31 H31 119.0
C32 C31 H31 119.0
C27 C32 C31 122.0(5)
C27 C32 H32 119.0
C31 C32 H32 119.0
C34 C33 H33A 109.5
C34 C33 H33B 109.5
H33A C33 H33B 109.5
C34 C33 H33C 109.5
H33A C33 H33C 109.5
H33B C33 H33C 109.5
C35 C34 C30 110.7(4)
C35 C34 C36 108.0(4)
C30 C34 C36 110.7(4)
C35 C34 C33 110.1(4)
C30 C34 C33 108.5(4)
C36 C34 C33 108.8(4)
C34 C35 H35A 109.5
C34 C35 H35B 109.5
H35A C35 H35B 109.5
C34 C35 H35C 109.5
H35A C35 H35C 109.5
H35B C35 H35C 109.5
C34 C36 H36A 109.5
C34 C36 H36B 109.5
H36A C36 H36B 109.5
C34 C36 H36C 109.5
H36A C36 H36C 109.5
H36B C36 H36C 109.5
C38 C37 H37A 109.5
C38 C37 H37B 109.5
H37A C37 H37B 109.5
C38 C37 H37C 109.5
H37A C37 H37C 109.5
H37B C37 H37C 109.5
O6 C38 C39 106.2(5)
O6 C38 C37 104.7(5)
C39 C38 C37 111.4(7)
O6 C38 C41 104.4(4)
C39 C38 C41 115.9(6)
C37 C38 C41 113.0(5)
C38 C39 H39A 109.5
C38 C39 H39B 109.5
H39A C39 H39B 109.5
C38 C39 H39C 109.5
H39A C39 H39C 109.5
H39B C39 H39C 109.5
C41 C40 H40A 109.5
C41 C40 H40B 109.5
H40A C40 H40B 109.5
C41 C40 H40C 109.5
H40A C40 H40C 109.5
H40B C40 H40C 109.5
O5 C41 C40 110.8(6)
O5 C41 C42 108.1(6)
C40 C41 C42 108.6(6)
O5 C41 C38 101.6(4)
C40 C41 C38 113.3(5)
C42 C41 C38 114.1(6)
C41 C42 H42A 109.5
C41 C42 H42B 109.5
H42A C42 H42B 109.5
C41 C42 H42C 109.5
H42A C42 H42C 109.5
H42B C42 H42C 109.5
C44 C43 B3 123.2(6)
C44 C43 H43 118.4
B3 C43 H43 118.4
C43 C44 C45 129.3(7)
C43 C44 H44 115.3
C45 C44 H44 115.3
C50 C45 C46 116.3(5)
C50 C45 C44 118.6(6)
C46 C45 C44 125.1(6)
C47 C46 C45 121.7(5)
C47 C46 H46 119.1
C45 C46 H46 119.1
C48 C47 C46 120.9(5)
C48 C47 H47 119.5
C46 C47 H47 119.5
C49 C48 C47 117.3(5)
C49 C48 C51 121.5(5)
C47 C48 C51 121.2(5)
C50 C49 C48 121.4(6)
C50 C49 H49 119.3
C48 C49 H49 119.3
C49 C50 C45 122.3(6)
C49 C50 H50 118.9
C45 C50 H50 118.9
C53 C51 C54 111.5(10)
C53 C51 C48 112.3(6)
C54 C51 C48 113.1(6)
C53 C51 C52 111.9(10)
C54 C51 C52 100.1(8)
C48 C51 C52 107.2(5)
C51 C52 H52A 109.5
C51 C52 H52B 109.5
H52A C52 H52B 109.5
C51 C52 H52C 109.5
H52A C52 H52C 109.5
H52B C52 H52C 109.5
C51 C53 H53A 109.5
C51 C53 H53B 109.5
H53A C53 H53B 109.5
C51 C53 H53C 109.5
H53A C53 H53C 109.5
H53B C53 H53C 109.5
C51 C54 H54A 109.5
C51 C54 H54B 109.5
H54A C54 H54B 109.5
C51 C54 H54C 109.5
H54A C54 H54C 109.5
H54B C54 H54C 109.5
B1 O1 C2 107.7(4)
B1 O2 C4 107.6(4)
B2 O3 C23 106.5(5)
B2 O4 C20 108.4(5)
B3 O5 C41 106.8(5)
B3 O6 C38 108.2(5)

loop_
_geom_bond_atom_site_label_1
_geom_bond_atom_site_label_2
_geom_bond_distance
B1 O1 1.351(8)
B1 O2 1.367(8)
B1 C7 1.556(9)
B2 O4 1.303(9)
B2 O3 1.389(9)
B2 C25 1.561(9)
B3 O6 1.296(9)
B3 O5 1.397(9)
B3 C43 1.574(10)
C1 C2 1.504(8)
C1 H1A 0.9600
C1 H1B 0.9600
C1 H1C 0.9600
C2 O1 1.462(6)
C2 C3 1.523(8)
C2 C4 1.554(8)
C3 H3A 0.9600
C3 H3B 0.9600
C3 H3C 0.9600
C4 O2 1.465(6)
C4 C6 1.513(8)
C4 C5 1.515(8)
C5 H5A 0.9600
C5 H5B 0.9600
C5 H5C 0.9600
C6 H6A 0.9600
C6 H6B 0.9600
C6 H6C 0.9600
C7 C8 1.306(8)
C7 H7 0.9300
C8 C9 1.474(7)
C8 H8 0.9300
C9 C10 1.391(8)
C9 C14 1.393(8)
C10 C11 1.380(8)
C10 H10 0.9300
C11 C12 1.390(7)
C11 H11 0.9300
C12 C13 1.390(7)
C12 C15 1.518(7)
C13 C14 1.376(8)
C13 H13 0.9300
C14 H14 0.9300
C15 C17 1.454(10)
C15 C16 1.516(9)
C15 C18 1.533(10)
C16 H16A 0.9600
C16 H16B 0.9600
C16 H16C 0.9600
C17 H17A 0.9600
C17 H17B 0.9600
C17 H17C 0.9600
C18 H18A 0.9600
C18 H18B 0.9600
C18 H18C 0.9600
C19 C20 1.481(10)
C19 H19A 0.9600
C19 H19B 0.9600
C19 H19C 0.9600
C20 O4 1.441(7)
C20 C23 1.526(9)
C20 C21 1.537(10)
C21 H21A 0.9600
C21 H21B 0.9600
C21 H21C 0.9600
C22 C23 1.524(10)
C22 H22A 0.9600
C22 H22B 0.9600
C22 H22C 0.9600
C23 O3 1.461(6)
C23 C24 1.517(9)
C24 H24A 0.9600
C24 H24B 0.9600
C24 H24C 0.9600
C25 C26 1.285(8)
C25 H25 0.9300
C26 C27 1.483(7)
C26 H26 0.9300
C27 C32 1.359(8)
C27 C28 1.382(8)
C28 C29 1.396(7)
C28 H28 0.9300
C29 C30 1.387(7)
C29 H29 0.9300
C30 C31 1.385(7)
C30 C34 1.528(6)
C31 C32 1.388(7)
C31 H31 0.9300
C32 H32 0.9300
C33 C34 1.537(7)
C33 H33A 0.9600
C33 H33B 0.9600
C33 H33C 0.9600
C34 C35 1.523(7)
C34 C36 1.534(7)
C35 H35A 0.9600
C35 H35B 0.9600
C35 H35C 0.9600
C36 H36A 0.9600
C36 H36B 0.9600
C36 H36C 0.9600
C37 C38 1.519(9)
C37 H37A 0.9600
C37 H37B 0.9600
C37 H37C 0.9600
C38 O6 1.458(6)
C38 C39 1.503(9)
C38 C41 1.528(8)
C39 H39A 0.9600
C39 H39B 0.9600
C39 H39C 0.9600
C40 C41 1.518(9)
C40 H40A 0.9600
C40 H40B 0.9600
C40 H40C 0.9600
C41 O5 1.463(7)
C41 C42 1.520(9)
C42 H42A 0.9600
C42 H42B 0.9600
C42 H42C 0.9600
C43 C44 1.265(9)
C43 H43 0.9300
C44 C45 1.485(8)
C44 H44 0.9300
C45 C50 1.379(8)
C45 C46 1.393(8)
C46 C47 1.388(7)
C46 H46 0.9300
C47 C48 1.386(8)
C47 H47 0.9300
C48 C49 1.381(8)
C48 C51 1.535(7)
C49 C50 1.378(8)
C49 H49 0.9300
C50 H50 0.9300
C51 C53 1.390(11)
C51 C54 1.487(11)
C51 C52 1.556(11)
C52 H52A 0.9600
C52 H52B 0.9600
C52 H52C 0.9600
C53 H53A 0.9600
C53 H53B 0.9600
C53 H53C 0.9600
C54 H54A 0.9600
C54 H54B 0.9600
C54 H54C 0.9600

loop_
_geom_torsion_atom_site_label_1
_geom_torsion_atom_site_label_2
_geom_torsion_atom_site_label_3
_geom_torsion_atom_site_label_4
_geom_torsion
O1 C2 C4 O2 -25.4(5)
C1 C2 C4 O2 -144.6(5)
C3 C2 C4 O2 88.0(5)
O1 C2 C4 C6 -143.3(5)
C1 C2 C4 C6 97.5(6)
C3 C2 C4 C6 -30.0(7)
O1 C2 C4 C5 89.6(5)
C1 C2 C4 C5 -29.6(7)
C3 C2 C4 C5 -157.1(5)
O1 B1 C7 C8 175.6(6)
O2 B1 C7 C8 -7.3(10)
B1 C7 C8 C9 178.0(6)
C7 C8 C9 C10 167.6(6)
C7 C8 C9 C14 -14.2(10)
C14 C9 C10 C11 0.6(9)
C8 C9 C10 C11 178.9(6)
C9 C10 C11 C12 -0.6(10)
C10 C11 C12 C13 1.0(9)
C10 C11 C12 C15 -178.8(6)
C11 C12 C13 C14 -1.6(9)
C15 C12 C13 C14 178.3(5)
C12 C13 C14 C9 1.8(9)
C10 C9 C14 C13 -1.2(9)
C8 C9 C14 C13 -179.4(6)
C13 C12 C15 C17 89.7(9)
C11 C12 C15 C17 -90.4(9)
C13 C12 C15 C16 -146.2(7)
C11 C12 C15 C16 33.6(9)
C13 C12 C15 C18 -30.4(9)
C11 C12 C15 C18 149.5(7)
O4 C20 C23 O3 16.2(6)
C19 C20 C23 O3 137.0(7)
C21 C20 C23 O3 -95.6(6)
O4 C20 C23 C24 136.4(6)
C19 C20 C23 C24 -102.9(8)
C21 C20 C23 C24 24.6(8)
O4 C20 C23 C22 -98.1(6)
C19 C20 C23 C22 22.7(9)
C21 C20 C23 C22 150.1(6)
O4 B2 C25 C26 -173.2(6)
O3 B2 C25 C26 7.5(10)
B2 C25 C26 C27 174.3(6)
C25 C26 C27 C32 -175.3(6)
C25 C26 C27 C28 2.9(10)
C32 C27 C28 C29 1.7(8)
C26 C27 C28 C29 -176.6(5)
C27 C28 C29 C30 1.0(9)
C28 C29 C30 C31 -3.5(8)
C28 C29 C30 C34 178.0(5)
C29 C30 C31 C32 3.4(8)
C34 C30 C31 C32 -178.2(5)
C28 C27 C32 C31 -1.9(8)
C26 C27 C32 C31 176.5(5)
C30 C31 C32 C27 -0.7(9)
C31 C30 C34 C35 144.7(5)
C29 C30 C34 C35 -36.9(6)
C31 C30 C34 C36 24.9(6)
C29 C30 C34 C36 -156.7(5)
C31 C30 C34 C33 -94.4(6)
C29 C30 C34 C33 84.0(6)
O6 C38 C41 O5 22.6(6)
C39 C38 C41 O5 139.0(6)
C37 C38 C41 O5 -90.6(6)
O6 C38 C41 C40 141.4(6)
C39 C38 C41 C40 -102.1(8)
C37 C38 C41 C40 28.2(8)
O6 C38 C41 C42 -93.5(6)
C39 C38 C41 C42 22.9(8)
C37 C38 C41 C42 153.3(6)
O6 B3 C43 C44 -167.8(7)
O5 B3 C43 C44 12.0(10)
B3 C43 C44 C45 177.5(6)
C43 C44 C45 C50 -172.1(7)
C43 C44 C45 C46 7.6(10)
C50 C45 C46 C47 -1.4(8)
C44 C45 C46 C47 178.9(5)
C45 C46 C47 C48 -0.2(8)
C46 C47 C48 C49 1.3(8)
C46 C47 C48 C51 -177.9(5)
C47 C48 C49 C50 -0.8(9)
C51 C48 C49 C50 178.4(6)
C48 C49 C50 C45 -0.9(10)
C46 C45 C50 C49 2.0(9)
C44 C45 C50 C49 -178.3(6)
C49 C48 C51 C53 111.1(12)
C47 C48 C51 C53 -69.6(12)
C49 C48 C51 C54 -16.2(10)
C47 C48 C51 C54 163.0(8)
C49 C48 C51 C52 -125.6(8)
C47 C48 C51 C52 53.6(8)
O2 B1 O1 C2 -8.9(7)
C7 B1 O1 C2 168.5(5)
C1 C2 O1 B1 145.4(5)
C3 C2 O1 B1 -97.3(6)
C4 C2 O1 B1 21.4(6)
O1 B1 O2 C4 -8.8(7)
C7 B1 O2 C4 173.8(6)
C6 C4 O2 B1 142.8(5)
C5 C4 O2 B1 -96.7(6)
C2 C4 O2 B1 21.2(6)
O4 B2 O3 C23 10.6(7)
C25 B2 O3 C23 -170.1(5)
C24 C23 O3 B2 -141.4(6)
C22 C23 O3 B2 104.2(7)
C20 C23 O3 B2 -15.9(6)
O3 B2 O4 C20 0.5(8)
C25 B2 O4 C20 -178.9(6)
C19 C20 O4 B2 -135.5(7)
C23 C20 O4 B2 -10.8(7)
C21 C20 O4 B2 105.5(7)
O6 B3 O5 C41 10.8(8)
C43 B3 O5 C41 -169.0(6)
C40 C41 O5 B3 -140.9(6)
C42 C41 O5 B3 100.2(7)
C38 C41 O5 B3 -20.2(6)
O5 B3 O6 C38 4.8(8)
C43 B3 O6 C38 -175.4(6)
C39 C38 O6 B3 -140.6(7)
C37 C38 O6 B3 101.5(6)
C41 C38 O6 B3 -17.6(6)
